data_4318272
loop_
_publ_author_name
'Jason A. Halfen'
'Heather L. Moore'
'Derek C. Fox'

_publ_section_title
;
 Synthetic Models of the Reduced Active Site of Superoxide Reductase
;
_journal_name_full 'Inorganic Chemistry'
_journal_page_first 3935
_journal_page_last 3943
_journal_paper_doi 10.1021/ic025517l
_journal_volume 41
_journal_year 2002
_chemical_formula_sum 'C24 H35 B F4 Fe N4 S'
_chemical_formula_weight 554.28
_chemical_name_common '[(L8py2)Fe(SC6H11)]BF4 (7)'
_chemical_name_systematic
; 
 ? 
;
_space_group_IT_number 12
_symmetry_cell_setting monoclinic
_symmetry_space_group_name_Hall '-C 2y'
_symmetry_space_group_name_H-M 'C 1 2/m 1'
_atom_sites_solution_hydrogens geom
_atom_sites_solution_primary direct
_atom_sites_solution_secondary difmap
_audit_creation_method SHELXL-97
_cell_angle_alpha 90.00
_cell_angle_beta 112.18(2)
_cell_angle_gamma 90.00
_cell_formula_units_Z 4
_cell_length_a 17.532(3)
_cell_length_b 12.157(1)
_cell_length_c 14.028(3)
_cell_measurement_reflns_used 25
_cell_measurement_temperature 293(2)
_cell_measurement_theta_max 16.17
_cell_measurement_theta_min 9.43
_cell_volume 2768.6(9)
_computing_structure_refinement 'SHELXL-97 (Sheldrick, 1997)'
_computing_structure_solution 'SHELXS-97 (Sheldrick, 1990)'
_diffrn_ambient_temperature 293(2)
_diffrn_measured_fraction_theta_full 0.996
_diffrn_measured_fraction_theta_max 0.996
_diffrn_measurement_method 'omega 2-theta scans'
_diffrn_radiation_monochromator graphite
_diffrn_radiation_source 'fine-focus sealed tube'
_diffrn_radiation_type MoK\a
_diffrn_radiation_wavelength 0.71073
_diffrn_reflns_av_R_equivalents 0.0219
_diffrn_reflns_av_sigmaI/netI 0.0392
_diffrn_reflns_limit_h_max 20
_diffrn_reflns_limit_h_min 0
_diffrn_reflns_limit_k_max 14
_diffrn_reflns_limit_k_min 0
_diffrn_reflns_limit_l_max 15
_diffrn_reflns_limit_l_min -16
_diffrn_reflns_number 2651
_diffrn_reflns_theta_full 24.99
_diffrn_reflns_theta_max 24.99
_diffrn_reflns_theta_min 2.09
_diffrn_standards_interval_count 2
_diffrn_standards_interval_time '5400 seconds'
_exptl_absorpt_coefficient_mu 0.666
_exptl_absorpt_correction_T_max 1.0000
_exptl_absorpt_correction_T_min 0.9160
_exptl_absorpt_correction_type 'psi-scan corrections'
_exptl_crystal_colour yellow
_exptl_crystal_density_diffrn 1.330
_exptl_crystal_density_method 'not measured'
_exptl_crystal_description block
_exptl_crystal_F_000 1160
_exptl_crystal_size_max 0.52
_exptl_crystal_size_mid 0.38
_exptl_crystal_size_min 0.36
_refine_diff_density_max 0.330
_refine_diff_density_min -0.267
_refine_diff_density_rms 0.049
_refine_ls_extinction_method none
_refine_ls_goodness_of_fit_ref 1.024
_refine_ls_hydrogen_treatment mixed
_refine_ls_matrix_type full
_refine_ls_number_parameters 193
_refine_ls_number_reflns 2560
_refine_ls_number_restraints 60
_refine_ls_restrained_S_all 1.060
_refine_ls_R_factor_all 0.0970
_refine_ls_R_factor_gt 0.0588
_refine_ls_shift/su_max 0.002
_refine_ls_shift/su_mean 0.000
_refine_ls_structure_factor_coef Fsqd
_refine_ls_weighting_details 'calc w=1/[\s^2^(Fo^2^)+(0.0745P)^2^+3.4287P] where P=(Fo^2^+2Fc^2^)/3'
_refine_ls_weighting_scheme calc
_refine_ls_wR_factor_gt 0.1443
_refine_ls_wR_factor_ref 0.1672
_reflns_number_gt 1782
_reflns_number_total 2560
_reflns_threshold_expression >2sigma(I)
_cod_data_source_file ic025517l_s1_7.cif
_cod_data_source_block compd7
_cod_depositor_comments
;
The following automatic conversions were performed:

'_symmetry_cell_setting' value 'Monoclinic' changed to 'monoclinic'
according to the built-in table from CIF Core dictionary named
'cif_core.dic' version 2.4.1 from 2010-06-29.

Automatic conversion script
Id: cif_fix_values 1646 2011-03-28 12:23:43Z adriana 
;
_cod_original_cell_volume 2768.6(8)
_cod_database_code 4318272

loop_
_symmetry_equiv_pos_as_xyz
'x, y, z'
'-x, y, -z'
'x+1/2, y+1/2, z'
'-x+1/2, y+1/2, -z'
'-x, -y, -z'
'x, -y, z'
'-x+1/2, -y+1/2, -z'
'x+1/2, -y+1/2, z'

loop_
_atom_site_label
_atom_site_type_symbol
_atom_site_fract_x
_atom_site_fract_y
_atom_site_fract_z
_atom_site_U_iso_or_equiv
_atom_site_adp_type
_atom_site_occupancy
_atom_site_symmetry_multiplicity
_atom_site_calc_flag
_atom_site_refinement_flags
_atom_site_disorder_assembly
_atom_site_disorder_group
Fe1 Fe 0.44506(5) 0.0000 0.22466(6) 0.0671(3) Uani 1 2 d S . .
S1 S 0.37869(13) 0.0000 0.05182(14) 0.1177(9) Uani 1 2 d S . .
N1 N 0.5505(2) -0.1171(4) 0.2667(3) 0.0850(11) Uani 1 1 d . . .
N2 N 0.4025(2) -0.1431(3) 0.2854(3) 0.0713(9) Uani 1 1 d . . .
C1 C 0.5996(3) -0.1038(6) 0.2000(4) 0.115(2) Uani 1 1 d . . .
H1A H 0.6366 -0.1661 0.2114 0.139 Uiso 1 1 calc R . .
H1B H 0.5622 -0.1055 0.1285 0.139 Uiso 1 1 calc R . .
C2 C 0.6492(5) 0.0000 0.2189(6) 0.125(4) Uani 1 2 d S . .
H2A H 0.6806 0.0000 0.1748 0.150 Uiso 1 2 calc SR . .
H2B H 0.6883 0.0000 0.2896 0.150 Uiso 1 2 calc SR . .
C3 C 0.6033(3) -0.1074(5) 0.3785(3) 0.0980(17) Uani 1 1 d . . .
H3A H 0.6608 -0.1124 0.3871 0.118 Uiso 1 1 calc R . .
H3B H 0.5915 -0.1683 0.4155 0.118 Uiso 1 1 calc R . .
C4 C 0.5894(4) 0.0000 0.4247(5) 0.092(2) Uani 1 2 d S . .
H4A H 0.5331 0.0000 0.4212 0.111 Uiso 1 2 calc SR . .
H4B H 0.6250 0.0000 0.4970 0.111 Uiso 1 2 calc SR . .
C5 C 0.5107(4) -0.2250(5) 0.2445(4) 0.1058(18) Uani 1 1 d . . .
H5A H 0.5517 -0.2821 0.2726 0.127 Uiso 1 1 calc R . .
H5B H 0.4852 -0.2354 0.1706 0.127 Uiso 1 1 calc R . .
C6 C 0.4463(3) -0.2340(4) 0.2909(4) 0.0896(14) Uani 1 1 d . . .
C7 C 0.4321(5) -0.3281(5) 0.3331(6) 0.132(2) Uani 1 1 d . . .
H7A H 0.4643 -0.3899 0.3365 0.158 Uiso 1 1 calc R . .
C8 C 0.3706(5) -0.3330(5) 0.3708(6) 0.134(2) Uani 1 1 d . . .
H8A H 0.3616 -0.3968 0.4016 0.161 Uiso 1 1 calc R . .
C9 C 0.3235(4) -0.2429(4) 0.3622(4) 0.1037(17) Uani 1 1 d . . .
H9A H 0.2800 -0.2443 0.3848 0.124 Uiso 1 1 calc R . .
C10 C 0.3407(3) -0.1496(4) 0.3197(4) 0.0811(13) Uani 1 1 d . . .
H10A H 0.3081 -0.0878 0.3143 0.097 Uiso 1 1 calc R . .
C11 C 0.2703(5) 0.0000 0.0404(9) 0.144(4) Uani 1 2 d S . .
H11A H 0.2758 0.0000 0.1126 0.173 Uiso 1 2 calc SR . .
C12 C 0.2312(6) 0.0992(10) 0.0049(11) 0.250(5) Uani 1 1 d U . .
H12A H 0.2306 0.1131 -0.0634 0.301 Uiso 1 1 calc R . .
H12B H 0.2622 0.1578 0.0497 0.301 Uiso 1 1 calc R . .
C13 C 0.1390(7) 0.1009(12) 0.0005(13) 0.292(7) Uani 1 1 d U . .
H13A H 0.1388 0.1200 0.0675 0.351 Uiso 1 1 calc R . .
H13B H 0.1071 0.1557 -0.0487 0.351 Uiso 1 1 calc R . .
C14 C 0.1048(13) 0.0000 -0.028(2) 0.294(10) Uani 1 2 d SU . .
H14A H 0.0846 0.0000 -0.1026 0.353 Uiso 1 2 calc SR . .
H14B H 0.0562 0.0000 -0.0107 0.353 Uiso 1 2 calc SR . .
B1 B 0.6615(4) -0.5000 0.3971(6) 0.091(3) Uani 1 2 d SD . .
F1 F 0.6967(7) -0.5920(9) 0.4400(10) 0.171(5) Uani 0.50 1 d PDU A 1
F2 F 0.6552(17) -0.5000 0.3023(10) 0.220(10) Uani 0.50 2 d SPDU A 1
F3 F 0.5900(7) -0.5000 0.4027(18) 0.182(9) Uani 0.50 2 d SPDU A 1
F1' F 0.6815(11) -0.4210(14) 0.3507(14) 0.289(11) Uani 0.50 1 d PDU A 2
F2' F 0.5838(5) -0.5000 0.376(2) 0.203(11) Uani 0.50 2 d SPDU A 2
F3' F 0.7082(9) -0.5000 0.4932(9) 0.225(9) Uani 0.50 2 d SPDU A 2

loop_
_atom_site_aniso_label
_atom_site_aniso_U_11
_atom_site_aniso_U_22
_atom_site_aniso_U_33
_atom_site_aniso_U_23
_atom_site_aniso_U_13
_atom_site_aniso_U_12
Fe1 0.0550(5) 0.0880(6) 0.0558(5) 0.000 0.0179(4) 0.000
S1 0.0840(13) 0.204(3) 0.0576(10) 0.000 0.0176(9) 0.000
N1 0.068(2) 0.118(3) 0.070(2) -0.007(2) 0.0284(18) 0.018(2)
N2 0.072(2) 0.066(2) 0.075(2) -0.0095(18) 0.0278(18) 0.0013(18)
C1 0.074(3) 0.199(7) 0.080(3) -0.006(4) 0.037(3) 0.033(4)
C2 0.068(5) 0.237(12) 0.082(5) 0.000 0.040(4) 0.000
C3 0.067(3) 0.148(5) 0.073(3) 0.011(3) 0.019(2) 0.023(3)
C4 0.071(4) 0.143(7) 0.057(4) 0.000 0.017(3) 0.000
C5 0.101(4) 0.111(5) 0.110(4) -0.011(3) 0.044(3) 0.034(4)
C6 0.094(4) 0.073(3) 0.100(4) -0.009(3) 0.035(3) 0.012(3)
C7 0.148(6) 0.077(4) 0.173(7) 0.007(4) 0.063(5) 0.024(4)
C8 0.176(7) 0.065(4) 0.173(7) 0.014(4) 0.079(6) -0.003(4)
C9 0.116(4) 0.079(4) 0.122(4) -0.008(3) 0.051(4) -0.026(3)
C10 0.082(3) 0.067(3) 0.096(3) -0.009(3) 0.035(3) -0.005(2)
C11 0.077(5) 0.129(8) 0.173(10) 0.000 -0.013(6) 0.000
C12 0.135(7) 0.232(10) 0.349(14) 0.075(10) 0.052(8) 0.067(8)
C13 0.153(10) 0.298(16) 0.399(15) 0.039(12) 0.074(10) 0.092(10)
C14 0.146(13) 0.37(3) 0.398(19) 0.000 0.143(14) 0.000
B1 0.059(5) 0.116(8) 0.107(7) 0.000 0.041(5) 0.000
F1 0.165(9) 0.157(10) 0.197(11) 0.062(9) 0.077(9) 0.081(8)
F2 0.30(3) 0.23(3) 0.162(14) 0.000 0.115(15) 0.000
F3 0.109(13) 0.25(2) 0.236(16) 0.000 0.120(12) 0.000
F1' 0.264(15) 0.28(3) 0.36(2) 0.123(19) 0.16(2) -0.077(15)
F2' 0.033(6) 0.182(15) 0.35(2) 0.000 0.019(9) 0.000
F3' 0.103(9) 0.34(3) 0.179(16) 0.000 -0.003(10) 0.000

loop_
_atom_type_symbol
_atom_type_description
_atom_type_scat_dispersion_real
_atom_type_scat_dispersion_imag
_atom_type_scat_source
C C 0.0033 0.0016 'International Tables Vol C Tables 4.2.6.8 and 6.1.1.4'
H H 0.0000 0.0000 'International Tables Vol C Tables 4.2.6.8 and 6.1.1.4'
B B 0.0013 0.0007 'International Tables Vol C Tables 4.2.6.8 and 6.1.1.4'
N N 0.0061 0.0033 'International Tables Vol C Tables 4.2.6.8 and 6.1.1.4'
F F 0.0171 0.0103 'International Tables Vol C Tables 4.2.6.8 and 6.1.1.4'
S S 0.1246 0.1234 'International Tables Vol C Tables 4.2.6.8 and 6.1.1.4'
Fe Fe 0.3463 0.8444 'International Tables Vol C Tables 4.2.6.8 and 6.1.1.4'

loop_
_geom_angle_atom_site_label_1
_geom_angle_atom_site_label_2
_geom_angle_atom_site_label_3
_geom_angle
_geom_angle_site_symmetry_1
_geom_angle_site_symmetry_3
_geom_angle_publ_flag
N2 Fe1 N2 105.26(18) . 6 ?
N2 Fe1 N1 140.84(14) . 6 ?
N2 Fe1 N1 76.12(15) 6 6 ?
N2 Fe1 N1 76.12(15) . . ?
N2 Fe1 N1 140.84(14) 6 . ?
N1 Fe1 N1 79.4(2) 6 . ?
N2 Fe1 S1 107.75(10) . . ?
N2 Fe1 S1 107.75(10) 6 . ?
N1 Fe1 S1 108.88(11) 6 . ?
N1 Fe1 S1 108.88(11) . . ?
C11 S1 Fe1 100.9(4) . . ?
C5 N1 C3 110.5(4) . . ?
C5 N1 C1 107.7(4) . . ?
C3 N1 C1 111.8(4) . . ?
C5 N1 Fe1 103.6(3) . . ?
C3 N1 Fe1 110.5(3) . . ?
C1 N1 Fe1 112.4(3) . . ?
C6 N2 C10 117.1(4) . . ?
C6 N2 Fe1 114.1(3) . . ?
C10 N2 Fe1 128.8(3) . . ?
C2 C1 N1 114.4(5) . . ?
C1 C2 C1 114.7(7) . 6 ?
N1 C3 C4 112.3(4) . . ?
C3 C4 C3 118.7(6) 6 . ?
N1 C5 C6 110.4(4) . . ?
N2 C6 C7 122.0(5) . . ?
N2 C6 C5 115.2(5) . . ?
C7 C6 C5 122.8(5) . . ?
C6 C7 C8 120.4(6) . . ?
C9 C8 C7 118.4(6) . . ?
C8 C9 C10 118.9(6) . . ?
N2 C10 C9 123.1(5) . . ?
C12 C11 C12 121.3(12) 6 . ?
C12 C11 S1 112.6(7) 6 . ?
C12 C11 S1 112.6(7) . . ?
C11 C12 C13 112.5(11) . . ?
C14 C13 C12 109.2(15) . . ?
C13 C14 C13 129(2) . 6 ?
F1' B1 F1' 97(2) 6_545 . ?
F1' B1 F2' 110.7(10) 6_545 . ?
F1' B1 F2' 110.7(10) . . ?
F1' B1 F3 119.4(12) 6_545 . ?
F1' B1 F3 119.4(12) . . ?
F2' B1 F3 16(2) . . ?
F1' B1 F3' 110.2(10) 6_545 . ?
F1' B1 F3' 110.2(10) . . ?
F2' B1 F3' 116.2(13) . . ?
F3 B1 F3' 100.6(15) . . ?
F1' B1 F2 53.9(10) 6_545 . ?
F1' B1 F2 53.9(10) . . ?
F2' B1 F2 95.3(19) . . ?
F3 B1 F2 110.9(14) . . ?
F3' B1 F2 148.5(15) . . ?
F1' B1 F1 134.6(11) 6_545 6_545 ?
F1' B1 F1 54.6(9) . 6_545 ?
F2' B1 F1 112.5(8) . 6_545 ?
F3 B1 F1 105.8(7) . 6_545 ?
F3' B1 F1 61.0(7) . 6_545 ?
F2 B1 F1 108.4(8) . 6_545 ?
F1' B1 F1 54.6(9) 6_545 . ?
F1' B1 F1 134.6(11) . . ?
F2' B1 F1 112.5(8) . . ?
F3 B1 F1 105.8(7) . . ?
F3' B1 F1 61.0(7) . . ?
F2 B1 F1 108.4(8) . . ?
F1 B1 F1 117.4(15) 6_545 . ?

loop_
_geom_bond_atom_site_label_1
_geom_bond_atom_site_label_2
_geom_bond_distance
_geom_bond_site_symmetry_2
_geom_bond_publ_flag
Fe1 N2 2.189(4) . ?
Fe1 N2 2.189(4) 6 ?
Fe1 N1 2.228(4) 6 ?
Fe1 N1 2.228(4) . ?
Fe1 S1 2.259(2) . ?
S1 C11 1.847(10) . ?
N1 C5 1.463(7) . ?
N1 C3 1.496(5) . ?
N1 C1 1.500(6) . ?
N2 C6 1.332(6) . ?
N2 C10 1.344(5) . ?
C1 C2 1.499(7) . ?
C2 C1 1.499(7) 6 ?
C3 C4 1.517(6) . ?
C4 C3 1.517(6) 6 ?
C5 C6 1.504(7) . ?
C6 C7 1.354(8) . ?
C7 C8 1.370(9) . ?
C8 C9 1.350(8) . ?
C9 C10 1.367(6) . ?
C11 C12 1.383(10) 6 ?
C11 C12 1.383(10) . ?
C12 C13 1.594(15) . ?
C13 C14 1.358(16) . ?
C14 C13 1.358(16) 6 ?
B1 F1' 1.280(7) 6_545 ?
B1 F1' 1.280(7) . ?
B1 F2' 1.281(7) . ?
B1 F3 1.285(8) . ?
B1 F3' 1.287(8) . ?
B1 F2 1.292(8) . ?
B1 F1 1.309(6) 6_545 ?
B1 F1 1.309(6) . ?

loop_
_geom_torsion_atom_site_label_1
_geom_torsion_atom_site_label_2
_geom_torsion_atom_site_label_3
_geom_torsion_atom_site_label_4
_geom_torsion
_geom_torsion_site_symmetry_1
_geom_torsion_site_symmetry_2
_geom_torsion_site_symmetry_3
_geom_torsion_site_symmetry_4
_geom_torsion_publ_flag
N2 Fe1 S1 C11 56.56(10) . . . . ?
N2 Fe1 S1 C11 -56.56(10) 6 . . . ?
N1 Fe1 S1 C11 -137.54(13) 6 . . . ?
N1 Fe1 S1 C11 137.54(13) . . . . ?
N2 Fe1 N1 C5 34.4(3) . . . . ?
N2 Fe1 N1 C5 131.6(3) 6 . . . ?
N1 Fe1 N1 C5 -176.5(3) 6 . . . ?
S1 Fe1 N1 C5 -70.0(3) . . . . ?
N2 Fe1 N1 C3 -84.0(3) . . . . ?
N2 Fe1 N1 C3 13.2(5) 6 . . . ?
N1 Fe1 N1 C3 65.1(4) 6 . . . ?
S1 Fe1 N1 C3 171.6(3) . . . . ?
N2 Fe1 N1 C1 150.3(4) . . . . ?
N2 Fe1 N1 C1 -112.4(4) 6 . . . ?
N1 Fe1 N1 C1 -60.5(4) 6 . . . ?
S1 Fe1 N1 C1 46.0(4) . . . . ?
N2 Fe1 N2 C6 -155.9(3) 6 . . . ?
N1 Fe1 N2 C6 -69.3(4) 6 . . . ?
N1 Fe1 N2 C6 -16.4(3) . . . . ?
S1 Fe1 N2 C6 89.3(3) . . . . ?
N2 Fe1 N2 C10 22.1(5) 6 . . . ?
N1 Fe1 N2 C10 108.7(4) 6 . . . ?
N1 Fe1 N2 C10 161.6(4) . . . . ?
S1 Fe1 N2 C10 -92.7(4) . . . . ?
C5 N1 C1 C2 -175.9(5) . . . . ?
C3 N1 C1 C2 -54.4(7) . . . . ?
Fe1 N1 C1 C2 70.6(5) . . . . ?
N1 C1 C2 C1 -60.8(8) . . . 6 ?
C5 N1 C3 C4 -132.8(5) . . . . ?
C1 N1 C3 C4 107.3(5) . . . . ?
Fe1 N1 C3 C4 -18.7(5) . . . . ?
N1 C3 C4 C3 -58.3(8) . . . 6 ?
C3 N1 C5 C6 69.9(5) . . . . ?
C1 N1 C5 C6 -167.7(4) . . . . ?
Fe1 N1 C5 C6 -48.5(5) . . . . ?
C10 N2 C6 C7 -2.7(8) . . . . ?
Fe1 N2 C6 C7 175.5(5) . . . . ?
C10 N2 C6 C5 175.7(4) . . . . ?
Fe1 N2 C6 C5 -6.1(5) . . . . ?
N1 C5 C6 N2 38.7(6) . . . . ?
N1 C5 C6 C7 -142.9(6) . . . . ?
N2 C6 C7 C8 0.8(10) . . . . ?
C5 C6 C7 C8 -177.5(7) . . . . ?
C6 C7 C8 C9 1.8(11) . . . . ?
C7 C8 C9 C10 -2.3(10) . . . . ?
C6 N2 C10 C9 2.3(7) . . . . ?
Fe1 N2 C10 C9 -175.6(4) . . . . ?
C8 C9 C10 N2 0.3(9) . . . . ?
Fe1 S1 C11 C12 -109.2(10) . . . 6 ?
Fe1 S1 C11 C12 109.2(10) . . . . ?
C12 C11 C12 C13 45(2) 6 . . . ?
S1 C11 C12 C13 -177.2(9) . . . . ?
C11 C12 C13 C14 -36(2) . . . . ?
C12 C13 C14 C13 40(5) . . . 6 ?
